data_7213301
loop_
_publ_author_name
'Banwell, Martin'
'Edwards, Alison'
'Smith, Jason'
'Hamel, Ernest'
'Verdier-Pinard, Pascal'

_publ_section_title
;
 Convergent synthesis and preliminary biological evaluation of
 (+-)-B-norrhazinal&#x200A;&#x2020;
;
_journal_issue 10
_journal_name_full 'Journal of the Chemical Society, Perkin Transactions 1'
_journal_page_first 1497
_journal_paper_doi 10.1039/b001731k
_journal_year 2000
_chemical_compound_source 'Local laboratory'
_chemical_formula_moiety 'C19 H20 N2 O2 '
_chemical_formula_sum 'C19 H20 N2 O2'
_chemical_formula_weight 308.381
_chemical_name_systematic ?
_space_group_IT_number 14
_symmetry_cell_setting monoclinic
_symmetry_space_group_name_Hall '-P 2yn'
_symmetry_space_group_name_H-M 'P 1 21/n 1'
_atom_sites_solution_hydrogens mixed
_atom_sites_solution_primary direct
_atom_sites_solution_secondary difmap
_audit_creation_method maXus
_cell_angle_alpha 90.00
_cell_angle_beta 99.651(7)
_cell_angle_gamma 90.00
_cell_formula_units_Z 4
_cell_length_a 10.040(1)
_cell_length_b 12.331(1)
_cell_length_c 12.675(1)
_cell_measurement_reflns_used 5217
_cell_measurement_temperature 200
_cell_measurement_theta_max 26.022
_cell_measurement_theta_min 2.910
_cell_volume 1547.0(2)
_computing_data_collection KappaCCD
_computing_data_reduction 'Denzo and Scalepak (Otwinowski & Minor, 1997)'
_computing_molecular_graphics 'Ortep (Johnson, 1976)'
_computing_publication_material 'maxus(Mackay et al., 1999)'
_computing_structure_refinement 'maxus(Mackay et al., 1999)'
_computing_structure_solution 'SIR92 (Altomare et al., 1994)'
_diffrn_measurement_device KappaCCD
_diffrn_measurement_method '2o omega frames'
_diffrn_radiation_monochromator graphite
_diffrn_radiation_source 'fine-focus sealed tube'
_diffrn_radiation_type ' MoK\a'
_diffrn_radiation_wavelength_id all
_diffrn_reflns_av_R_equivalents 0.055
_diffrn_reflns_limit_h_max 12
_diffrn_reflns_limit_h_min -12
_diffrn_reflns_limit_k_max 15
_diffrn_reflns_limit_k_min -15
_diffrn_reflns_limit_l_max 15
_diffrn_reflns_limit_l_min -15
_diffrn_reflns_number 5401
_diffrn_reflns_theta_max 26.01
_exptl_absorpt_coefficient_mu 0.087
_exptl_absorpt_correction_type none
_exptl_crystal_colour Colourless
_exptl_crystal_density_diffrn 1.324
_exptl_crystal_density_method 'not measured'
_exptl_crystal_description Plate
_exptl_crystal_F_000 656
_exptl_crystal_size_max 0.55
_exptl_crystal_size_mid 0.18
_exptl_crystal_size_min 0.035
_refine_diff_density_max 0.17
_refine_diff_density_min -0.19
_refine_diff_density_rms 0.04
_refine_ls_extinction_method none
_refine_ls_goodness_of_fit_all 1.393
_refine_ls_goodness_of_fit_gt 1.150
_refine_ls_goodness_of_fit_ref 1.150
_refine_ls_hydrogen_treatment mixed
_refine_ls_matrix_type full
_refine_ls_number_parameters 208
_refine_ls_number_reflns 1610
_refine_ls_R_factor_all 0.117
_refine_ls_R_factor_gt 0.048
_refine_ls_shift/su_max 0.002
_refine_ls_shift/su_mean 0.000
_refine_ls_structure_factor_coef F
_refine_ls_weighting_details 'w = 1 / ( s^2^(Fo^2^) + 0.03000 * Fo^2^)'
_refine_ls_weighting_scheme sigma
_refine_ls_wR_factor_all 0.064
_refine_ls_wR_factor_gt 0.050
_refine_ls_wR_factor_ref 0.051
_reflns_d_resolution_high 0.64
_reflns_d_resolution_low 1.87
_reflns_limit_h_max 12
_reflns_limit_h_min 0
_reflns_limit_k_max 15
_reflns_limit_k_min 0
_reflns_limit_l_max 12
_reflns_limit_l_min -12
_reflns_number_gt 1610
_reflns_number_total 3045
_reflns_threshold_expression 'I> 3.00 sigma(I)'
_cod_data_source_file b001731ksup1.cif
_cod_data_source_block global
_cod_depositor_comments
;
The following automatic conversions were performed:

'_symmetry_cell_setting' value 'Monoclinic' changed to 'monoclinic'
according to /home/saulius/struct/CIF-dictionaries/cif_core.dic
dictionary named 'cif_core.dic' version 2.4.2 from 2011-04-26.

Automatic conversion script
Id: cif_fix_values 1891 2012-01-12 08:04:46Z andrius 
;
_cod_original_cell_volume 1547.0(3)
_cod_original_sg_symbol_H-M 'P 21/n        '
_cod_original_formula_sum 'C19 H20 N2 O2 '
_cod_database_code 7213301

loop_
_symmetry_equiv_pos_as_xyz
+X,+Y,+Z
-X,-Y,-Z
'-X+ 1/2,+Y+ 1/2,-Z+ 1/2'
'+X+ 1/2,-Y+ 1/2,+Z+ 1/2'

loop_
_atom_site_label
_atom_site_fract_x
_atom_site_fract_y
_atom_site_fract_z
_atom_site_U_iso_or_equiv
_atom_site_occupancy
_atom_site_adp_type
O1 0.8300(2) 0.50410(10) 1.02960(10) 0.0580(10) 1.00 Uij
O2 0.5194(2) -0.00480(10) 0.84510(10) 0.0620(10) 1.00 Uij
N1 0.9880(2) 0.3783(2) 1.08600(10) 0.0470(10) 1.00 Uij
N8 0.6335(2) 0.16740(10) 1.00550(10) 0.0370(10) 1.00 Uij
C2 0.8707(2) 0.4292(2) 1.0922(2) 0.0420(10) 1.00 Uij
C3 0.7938(2) 0.3943(2) 1.1789(2) 0.0420(10) 1.00 Uij
C4 0.6816(2) 0.3100(2) 1.1462(2) 0.0400(10) 1.00 Uij
C5 0.5554(3) 0.3645(2) 1.0841(2) 0.0520(10) 1.00 Uij
C6 0.4464(3) 0.2832(2) 1.0400(2) 0.0550(10) 1.00 Uij
C7 0.4961(2) 0.2044(2) 0.9641(2) 0.0440(10) 1.00 Uij
C9 0.6961(2) 0.0786(2) 0.9679(2) 0.0390(10) 1.00 Uij
C10 0.8280(2) 0.0788(2) 1.0182(2) 0.0440(10) 1.00 Uij
C11 0.8500(2) 0.1681(2) 1.0869(2) 0.0380(10) 1.00 Uij
C12 0.9791(2) 0.1937(2) 1.1569(2) 0.0390(10) 1.00 Uij
C13 1.0429(2) 0.1139(2) 1.2262(2) 0.0460(10) 1.00 Uij
C14 1.1679(3) 0.1294(2) 1.2877(2) 0.0490(10) 1.00 Uij
C15 1.2344(2) 0.2260(2) 1.2803(2) 0.0520(10) 1.00 Uij
C16 1.1740(2) 0.3065(2) 1.2136(2) 0.0470(10) 1.00 Uij
C17 1.0468(2) 0.2925(2) 1.1534(2) 0.0400(10) 1.00 Uij
C18 0.7257(2) 0.2213(2) 1.0782(2) 0.0360(10) 1.00 Uij
C19 0.6548(3) 0.2499(2) 1.2508(2) 0.0530(10) 1.00 Uij
C20 0.6117(3) 0.3202(2) 1.3362(2) 0.070(2) 1.00 Uij
C21 0.6349(3) -0.0003(2) 0.8922(2) 0.0490(10) 1.00 Uij
H1 1.0387(7) 0.4154(6) 1.0479(5) 0.05460 1.00 Uiso
H10 0.90113 0.03017 1.01229 0.05153 1.00 Uiso
H13 0.99759 0.04567 1.22929 0.05331 1.00 Uiso
H14 1.20761 0.07419 1.33647 0.05581 1.00 Uiso
H15 1.32310 0.23644 1.32102 0.05956 1.00 Uiso
H16 1.21950 0.37415 1.20798 0.05483 1.00 Uiso
H21 0.68877 -0.05955 0.87411 0.05684 1.00 Uiso
H3A 0.75493 0.45892 1.20305 0.05001 1.00 Uiso
H3B 0.8593(6) 0.3654(5) 1.2357(5) 0.05001 1.00 Uiso
H5A 0.58195 0.40371 1.02551 0.05940 1.00 Uiso
H5B 0.52135 0.41441 1.13131 0.05940 1.00 Uiso
H6A 0.42093 0.24310 1.09851 0.06276 1.00 Uiso
H6B 0.36913 0.32100 1.00261 0.06276 1.00 Uiso
H7A 0.43779 0.14226 0.95370 0.05097 1.00 Uiso
H7B 0.49669 0.23946 0.89660 0.05097 1.00 Uiso
H19A 0.57578 0.18770 1.22419 0.06068 1.00 Uiso
H19B 0.73598 0.21400 1.28399 0.06068 1.00 Uiso
H20A 0.59749 0.27708 1.39640 0.07801 1.00 Uiso
H20B 0.52919 0.35638 1.30670 0.07801 1.00 Uiso
H20C 0.68069 0.37308 1.35900 0.07801 1.00 Uiso

loop_
_atom_site_aniso_label
_atom_site_aniso_U_11
_atom_site_aniso_U_22
_atom_site_aniso_U_33
_atom_site_aniso_U_12
_atom_site_aniso_U_13
_atom_site_aniso_U_23
O1 0.0500(10) 0.0500(10) 0.0720(10) 0.0018(8) 0.0105(9) 0.0233(9)
O2 0.0650(10) 0.0530(10) 0.0640(10) -.0070(10) -.0080(10) -.0096(8)
N1 0.0430(10) 0.0440(10) 0.0530(10) -.0010(10) 0.0126(9) 0.0120(9)
N8 0.0380(10) 0.0360(10) 0.0363(9) -.0006(9) 0.0072(8) 0.0000(8)
C2 0.041(2) 0.0350(10) 0.0480(10) -.0080(10) 0.0040(10) 0.0020(10)
C3 0.0450(10) 0.0360(10) 0.0450(10) -.0020(10) 0.0100(10) -.0040(10)
C4 0.0420(10) 0.0360(10) 0.0400(10) -.0030(10) 0.0100(10) -.0040(10)
C5 0.050(2) 0.0440(10) 0.0600(10) 0.0060(10) 0.0090(10) -.0120(10)
C6 0.0400(10) 0.059(2) 0.066(2) 0.0030(10) 0.0060(10) -.0100(10)
C7 0.0340(10) 0.0480(10) 0.0480(10) 0.0000(10) 0.0020(10) 0.0010(10)
C9 0.0430(10) 0.0340(10) 0.0400(10) -.0030(10) 0.0080(10) -.0040(10)
C10 0.043(2) 0.0400(10) 0.0480(10) 0.0040(10) 0.0110(10) 0.0000(10)
C11 0.0400(10) 0.0320(10) 0.0400(10) 0.0000(10) 0.0050(10) 0.0020(10)
C12 0.0390(10) 0.0360(10) 0.0410(10) 0.0020(10) 0.0070(10) -.0010(10)
C13 0.051(2) 0.0360(10) 0.0500(10) 0.0030(10) 0.0050(10) 0.0010(10)
C14 0.050(2) 0.050(2) 0.0440(10) 0.0120(10) 0.0020(10) -.0010(10)
C15 0.038(2) 0.062(2) 0.0550(10) 0.0050(10) 0.0020(10) -.0100(10)
C16 0.0400(10) 0.0450(10) 0.0550(10) -.0070(10) 0.0100(10) -.0050(10)
C17 0.0390(10) 0.0390(10) 0.0420(10) 0.0030(10) 0.0090(10) 0.0030(10)
C18 0.0420(10) 0.0320(10) 0.0330(10) -.0020(10) 0.0060(10) 0.0010(10)
C19 0.058(2) 0.0460(10) 0.0540(10) -.0120(10) 0.0180(10) -.0100(10)
C20 0.076(2) 0.075(2) 0.060(2) -.015(2) 0.0240(10) -.0060(10)
C21 0.061(2) 0.0410(10) 0.0440(10) -.0030(10) 0.0110(10) -.0030(10)

loop_
_atom_type_symbol
_atom_type_description
_atom_type_scat_dispersion_real
_atom_type_scat_dispersion_imag
_atom_type_scat_source
'C ' 'C ' 0.0033 0.0016 'Waasmaier & Kirfel, 1995'
'H ' 'H ' 0.0000 0.0000 'Waasmaier & Kirfel, 1995'
'N ' 'N ' 0.0061 0.0033 'Waasmaier & Kirfel, 1995'
'O ' 'O ' 0.0106 0.0060 'Waasmaier & Kirfel, 1995'

loop_
_diffrn_radiation_wavelength
0.71073

loop_
_geom_angle_atom_site_label_1
_geom_angle_atom_site_label_2
_geom_angle_atom_site_label_3
_geom_angle
C2 N1 C17 126.0(2)
C7 N8 C9 125.2(2)
C7 N8 C18 125.6(2)
C9 N8 C18 108.8(2)
O1 C2 N1 120.4(2)
N8 C9 C10 107.3(2)
N8 C9 C21 126.8(3)
C10 C9 C21 125.9(3)
C9 C10 C11 109.3(2)
C10 C11 C12 124.9(2)
C10 C11 C18 106.0(2)
C12 C11 C18 129.0(2)
C11 C12 C13 119.3(2)
C11 C12 C17 123.3(2)
C13 C12 C17 117.3(2)
C12 C13 C14 122.4(3)
C13 C14 C15 119.3(3)
C14 C15 C16 119.8(3)
C15 C16 C17 121.3(3)
N1 C17 C12 120.8(2)
N1 C17 C16 119.3(2)
C12 C17 C16 119.9(3)
N8 C18 C11 108.7(2)
O2 C21 C9 129.0(3)
C2 N1 H1 112.3(2)
C17 N1 H1 119.5(2)

loop_
_geom_bond_atom_site_label_1
_geom_bond_atom_site_label_2
_geom_bond_distance
O1 C2 1.241(3)
O2 C21 1.213(3)
N1 C2 1.349(3)
N1 C17 1.425(3)
N8 C7 1.464(3)
N8 C9 1.387(3)
N8 C18 1.364(3)
C9 C10 1.370(3)
C9 C21 1.430(3)
C10 C11 1.399(3)
C11 C12 1.477(3)
C11 C18 1.397(3)
C12 C13 1.401(3)
C12 C17 1.399(3)
C13 C14 1.375(4)
C14 C15 1.377(4)
C15 C16 1.376(4)
C16 C17 1.385(4)
N1 H1 0.885(2)

loop_
_geom_contact_atom_site_label_1
_geom_contact_atom_site_label_2
_geom_contact_distance
_geom_contact_site_symmetry_1
_geom_contact_site_symmetry_2
O1 N1 2.913(2) 1_555 2_767
O1 H1 2.030(2) 1_555 2_767
O2 C2 3.430(3) 1_555 4_565
O2 C3 3.135(3) 1_555 4_565
O2 C7 3.472(3) 1_555 2_657
O2 C16 3.469(3) 1_555 4_565
O2 H3B 2.591(2) 1_555 4_565
O2 H19A 2.548(2) 1_555 2_657
N8 C15 3.446(3) 1_555 4_565
C2 H1 2.862(2) 1_555 2_767
C6 C16 3.798(3) 1_555 1_455
C6 C21 3.717(3) 1_555 2_657
C7 C13 3.849(3) 1_555 4_565
C7 C14 3.671(3) 1_555 4_565
C7 C15 3.709(3) 1_555 4_565
C7 C16 3.898(3) 1_555 4_565
C7 C20 3.939(4) 1_555 4_565
C7 C21 3.490(3) 1_555 2_657
C7 H3B 3.110(2) 1_555 4_565
C9 C15 3.451(3) 1_555 4_565
C9 C16 3.494(3) 1_555 4_565
C10 C15 3.849(3) 1_555 4_565
C10 C20 3.683(4) 1_555 3_647
C10 H10 3.115(2) 1_555 2_757
C10 H20C 2.985(2) 1_555 3_647
C12 H7B 3.125(2) 1_555 4_666
C13 C20 3.967(4) 1_555 3_647
C13 H5B 3.181(2) 1_555 3_647
C13 H7B 2.913(2) 1_555 4_666
C14 C21 3.629(3) 1_555 2_757
C14 H21 2.829(2) 1_555 2_757
C14 H7B 2.876(2) 1_555 4_666
C15 C18 3.847(3) 1_555 4_666
C15 C20 3.911(4) 1_555 1_655
C15 C21 3.901(3) 1_555 2_757
C15 C21 3.862(3) 1_555 4_666
C15 H21 3.024(2) 1_555 2_757
C15 H7B 3.038(2) 1_555 4_666
C16 C21 3.360(3) 1_555 4_666
C16 H6A 3.177(2) 1_555 1_655
C17 C21 3.951(3) 1_555 4_666
C20 H13 3.053(3) 1_555 3_657
C20 H15 3.051(3) 1_555 1_455
C21 H16 3.043(2) 1_555 4_565
C21 H6A 3.052(2) 1_555 2_657
C21 H7A 2.809(2) 1_555 2_657
H10 H10 2.1908 1_555 2_757
H13 H20B 2.3849 1_555 3_647
O1 N1 2.913(2) 1_555 2_767
O1 H1 2.030(2) 1_555 2_767
O2 C2 3.430(3) 1_555 4_565
O2 C3 3.135(3) 1_555 4_565
O2 C7 3.472(3) 1_555 2_657
O2 C16 3.469(3) 1_555 4_565
O2 H3B 2.591(2) 1_555 4_565
O2 H19A 2.548(2) 1_555 2_657
N8 C15 3.446(3) 1_555 4_565
C2 H1 2.862(2) 1_555 2_767
C6 C16 3.798(3) 1_555 1_455
C6 C21 3.717(3) 1_555 2_657
C7 C13 3.849(3) 1_555 4_565
C7 C14 3.671(3) 1_555 4_565
C7 C15 3.709(3) 1_555 4_565
C7 C16 3.898(3) 1_555 4_565
C7 C20 3.939(4) 1_555 4_565
C7 C21 3.490(3) 1_555 2_657
C7 H3B 3.110(2) 1_555 4_565
C9 C15 3.451(3) 1_555 4_565
C9 C16 3.494(3) 1_555 4_565
C10 C15 3.849(3) 1_555 4_565
C10 C20 3.683(4) 1_555 3_647
C10 H10 3.115(2) 1_555 2_757
C10 H20C 2.985(2) 1_555 3_647
C12 H7B 3.125(2) 1_555 4_666
C13 C20 3.967(4) 1_555 3_647
C13 H5B 3.181(2) 1_555 3_647
C13 H7B 2.913(2) 1_555 4_666
C14 C21 3.629(3) 1_555 2_757
C14 H21 2.829(2) 1_555 2_757
C14 H7B 2.876(2) 1_555 4_666
C15 C18 3.847(3) 1_555 4_666
C15 C20 3.911(4) 1_555 1_655
C15 C21 3.901(3) 1_555 2_757
C15 C21 3.862(3) 1_555 4_666
C15 H21 3.024(2) 1_555 2_757
C15 H7B 3.038(2) 1_555 4_666
C16 C21 3.360(3) 1_555 4_666
C16 H6A 3.177(2) 1_555 1_655
C17 C21 3.951(3) 1_555 4_666
C20 H13 3.053(3) 1_555 3_657
C20 H15 3.051(3) 1_555 1_455
C21 H16 3.043(2) 1_555 4_565
C21 H6A 3.052(2) 1_555 2_657
C21 H7A 2.809(2) 1_555 2_657
H10 H10 2.1908 1_555 2_757
H13 H20B 2.3849 1_555 3_647

loop_
_geom_torsion_atom_site_label_1
_geom_torsion_atom_site_label_2
_geom_torsion_atom_site_label_3
_geom_torsion_atom_site_label_4
_geom_torsion
C17 N1 C2 O1 179.2(4)
C2 N1 C17 C12 61.5(3)
C2 N1 C17 C16 -120.3(4)
C7 N8 C9 C10 172.9(3)
C7 N8 C9 C21 -8.2(3)
C7 N8 C18 C11 -172.2(3)
C18 N8 C9 C10 -0.1(2)
C9 N8 C18 C11 0.8(2)
C18 N8 C9 C21 178.8(3)
N8 C9 C10 C11 -0.6(2)
N8 C9 C21 O2 1.4(3)
C10 C9 C21 O2 -179.9(5)
C21 C9 C10 C11 -179.5(4)
C9 C10 C11 C12 178.3(3)
C9 C10 C11 C18 1.1(2)
C10 C11 C12 C13 -52.5(3)
C10 C11 C12 C17 123.5(4)
C10 C11 C18 N8 -1.2(2)
C12 C11 C18 N8 -178.3(4)
C18 C11 C12 C13 124.1(4)
C18 C11 C12 C17 -59.9(3)
C11 C12 C13 C14 175.1(4)
C11 C12 C17 N1 4.7(2)
C11 C12 C17 C16 -173.4(4)
C13 C12 C17 N1 -179.2(4)
C17 C12 C13 C14 -1.1(3)
C13 C12 C17 C16 2.7(3)
C12 C13 C14 C15 -0.9(3)
C13 C14 C15 C16 1.4(3)
C14 C15 C16 C17 0.2(3)
C15 C16 C17 N1 179.6(4)
C15 C16 C17 C12 -2.3(3)
H1 N1 C2 O1 16.0(6)
H1 N1 C17 C12 -136.4(6)
H1 N1 C17 C16 41.7(6)
